data_7224158
loop_
_publ_author_name
'Bayaguud, Aruuhan'
'Chen, Kun'
'Wei, Yongge'

_publ_section_title
;
 Facile synthesis of an organically-derivatized hexavanadate containing
 the remote amino group, TBA2[V6O13{(OCH2)3CNH2}2]
;
_journal_issue 22
_journal_name_full CrystEngComm
_journal_page_first 4042
_journal_paper_doi 10.1039/C5CE02534F
_journal_volume 18
_journal_year 2016
_chemical_formula_moiety 'C8 H18 N2 O19 V6, 4(H2 O)'
_chemical_formula_sum 'C8 H26 N2 O23 V6'
_chemical_formula_weight 823.95
_chemical_name_systematic
; 
 ? 
;
_space_group_IT_number 12
_symmetry_cell_setting monoclinic
_symmetry_space_group_name_Hall '-C 2y'
_symmetry_space_group_name_H-M 'C 1 2/m 1'
_atom_sites_solution_hydrogens geom
_atom_sites_solution_primary direct
_atom_sites_solution_secondary difmap
_audit_creation_method SHELXL-97
_audit_update_record
;
2015-12-16 deposited with the CCDC.
2016-02-05 downloaded from the CCDC.
;
_cell_angle_alpha 90.00
_cell_angle_beta 104.20(3)
_cell_angle_gamma 90.00
_cell_formula_units_Z 2
_cell_length_a 10.381(2)
_cell_length_b 12.311(3)
_cell_length_c 9.6175(19)
_cell_measurement_reflns_used 8581
_cell_measurement_temperature 296
_cell_measurement_theta_max 27.48
_cell_measurement_theta_min 3.07
_cell_volume 1191.6(5)
_computing_cell_refinement 'Rigaku RAPID AUTO Ver2.30'
_computing_data_collection 'Rigaku RAPID AUTO Ver2.30'
_computing_data_reduction 'Rigaku RAPID AUTO Ver2.30'
_computing_molecular_graphics 'Bruker SHELXTL'
_computing_publication_material 'Bruker SHELXTL'
_computing_structure_refinement 'SHELXL-97 (Sheldrick, 1997)'
_computing_structure_solution 'SHELXS-97 (Sheldrick, 1990)'
_diffrn_ambient_temperature 296
_diffrn_detector_area_resol_mean '100x100 micron'
_diffrn_measured_fraction_theta_full 0.998
_diffrn_measured_fraction_theta_max 0.998
_diffrn_measurement_device_type 'Rigaku RAXIS-RAPID'
_diffrn_measurement_method Oscillation
_diffrn_radiation_monochromator graphite
_diffrn_radiation_source 'fine-focus sealed tube'
_diffrn_radiation_type MoK\a
_diffrn_radiation_wavelength 0.71073
_diffrn_reflns_av_R_equivalents 0.0313
_diffrn_reflns_av_sigmaI/netI 0.0264
_diffrn_reflns_limit_h_max 12
_diffrn_reflns_limit_h_min -12
_diffrn_reflns_limit_k_max 15
_diffrn_reflns_limit_k_min -15
_diffrn_reflns_limit_l_max 11
_diffrn_reflns_limit_l_min -11
_diffrn_reflns_number 5137
_diffrn_reflns_theta_full 26.00
_diffrn_reflns_theta_max 26.00
_diffrn_reflns_theta_min 3.07
_exptl_absorpt_coefficient_mu 2.366
_exptl_absorpt_correction_T_max 0.492
_exptl_absorpt_correction_T_min 0.334
_exptl_absorpt_correction_type multi-scan
_exptl_crystal_colour red
_exptl_crystal_density_diffrn 2.296
_exptl_crystal_density_method 'not measured'
_exptl_crystal_description block
_exptl_crystal_F_000 820
_exptl_crystal_size_max 0.50
_exptl_crystal_size_mid 0.40
_exptl_crystal_size_min 0.30
_refine_diff_density_max 0.323
_refine_diff_density_min -0.555
_refine_diff_density_rms 0.089
_refine_ls_extinction_method none
_refine_ls_goodness_of_fit_ref 1.128
_refine_ls_hydrogen_treatment mixed
_refine_ls_matrix_type full
_refine_ls_number_parameters 123
_refine_ls_number_reflns 1230
_refine_ls_number_restraints 2
_refine_ls_restrained_S_all 1.130
_refine_ls_R_factor_all 0.0297
_refine_ls_R_factor_gt 0.0281
_refine_ls_shift/su_max 0.000
_refine_ls_shift/su_mean 0.000
_refine_ls_structure_factor_coef Fsqd
_refine_ls_weighting_details 'calc w=1/[\s^2^(Fo^2^)+(0.0285P)^2^+3.2886P] where P=(Fo^2^+2Fc^2^)/3'
_refine_ls_weighting_scheme calc
_refine_ls_wR_factor_gt 0.0767
_refine_ls_wR_factor_ref 0.0776
_reflns_number_gt 1152
_reflns_number_total 1230
_reflns_threshold_expression >2sigma(I)
_cod_data_source_file c5ce02534f2.cif
_cod_data_source_block c2m
_cod_depositor_comments 'Adding full bibliography for 7224157--7224158.cif.'
_cod_original_cell_volume 1191.6(4)
_cod_original_sg_symbol_H-M C2/m
_cod_database_code 7224158

loop_
_symmetry_equiv_pos_as_xyz
'x, y, z'
'-x, y, -z'
'x+1/2, y+1/2, z'
'-x+1/2, y+1/2, -z'
'-x, -y, -z'
'x, -y, z'
'-x+1/2, -y+1/2, -z'
'x+1/2, -y+1/2, z'

loop_
_atom_site_label
_atom_site_type_symbol
_atom_site_fract_x
_atom_site_fract_y
_atom_site_fract_z
_atom_site_U_iso_or_equiv
_atom_site_adp_type
_atom_site_occupancy
_atom_site_symmetry_multiplicity
_atom_site_calc_flag
_atom_site_refinement_flags
V1 V -0.21939(6) 0.0000 0.40499(6) 0.02511(18) Uani 1 2 d S
V2 V -0.00673(4) 0.13473(4) 0.65537(5) 0.03088(17) Uani 1 1 d .
O1 O 0.0000 0.0000 0.5000 0.0192(6) Uani 1 4 d S
O2 O 0.17337(17) 0.10769(15) 0.70355(19) 0.0290(4) Uani 1 1 d .
O4 O -0.0282(2) 0.0000 0.7702(3) 0.0286(6) Uani 1 2 d S
O5 O 0.0000 0.2161(2) 0.5000 0.0317(6) Uani 1 2 d S
O6 O -0.3792(2) 0.0000 0.3566(3) 0.0329(6) Uani 1 2 d S
O7 O -0.0229(2) 0.2219(2) 0.7732(3) 0.0521(6) Uani 1 1 d .
C2 C -0.2676(3) 0.0000 0.7473(4) 0.0293(8) Uani 1 2 d S
C6 C -0.1278(4) 0.0000 0.8498(4) 0.0362(10) Uani 1 2 d S
C1 C -0.2908(2) 0.1026(2) 0.6558(3) 0.0284(6) Uani 1 1 d .
N1 N -0.3663(3) 0.0000 0.8370(4) 0.0397(9) Uani 1 2 d SD
O3 O -0.20013(16) 0.10797(14) 0.56574(18) 0.0236(4) Uani 1 1 d .
O8 O -0.3316(3) 0.1663(3) 1.0335(2) 0.0652(8) Uani 1 1 d D
H8B H -0.3952 0.2053 1.0519 0.050 Uiso 1 1 d .
H1A H -0.379(3) 0.104(2) 0.599(3) 0.027(7) Uiso 1 1 d .
H1B H -0.282(3) 0.163(2) 0.715(3) 0.032(8) Uiso 1 1 d .
H6 H -0.121(3) -0.063(2) 0.910(3) 0.037(8) Uiso 1 1 d .
H8A H -0.287(4) 0.141(3) 1.114(3) 0.064(12) Uiso 1 1 d D
H2A H -0.363(4) -0.059(3) 0.892(4) 0.057(11) Uiso 1 1 d .
H2B H -0.448(3) 0.0000 0.781(5) 0.069(18) Uiso 1 2 d SD

loop_
_atom_site_aniso_label
_atom_site_aniso_U_11
_atom_site_aniso_U_22
_atom_site_aniso_U_33
_atom_site_aniso_U_23
_atom_site_aniso_U_13
_atom_site_aniso_U_12
V1 0.0124(3) 0.0396(4) 0.0202(3) 0.000 -0.0019(2) 0.000
V2 0.0220(3) 0.0316(3) 0.0400(3) -0.01677(19) 0.00940(19) -0.00807(17)
O1 0.0145(15) 0.0205(15) 0.0200(15) 0.000 -0.0010(12) 0.000
O2 0.0182(9) 0.0376(10) 0.0289(9) -0.0115(8) 0.0012(7) -0.0050(7)
O4 0.0154(12) 0.0477(15) 0.0210(12) 0.000 0.0014(9) 0.000
O5 0.0240(13) 0.0190(11) 0.0506(16) 0.000 0.0066(11) 0.000
O6 0.0133(12) 0.0505(16) 0.0309(13) 0.000 -0.0025(10) 0.000
O7 0.0331(11) 0.0591(14) 0.0659(15) -0.0401(12) 0.0153(10) -0.0090(10)
C2 0.0154(16) 0.050(2) 0.0218(17) 0.000 0.0038(13) 0.000
C6 0.0165(18) 0.069(3) 0.0221(18) 0.000 0.0024(14) 0.000
C1 0.0174(12) 0.0353(14) 0.0317(13) -0.0076(11) 0.0044(10) 0.0025(10)
N1 0.0172(16) 0.076(3) 0.0250(17) 0.000 0.0038(13) 0.000
O3 0.0163(8) 0.0254(8) 0.0279(9) -0.0032(7) 0.0033(6) 0.0009(7)
O8 0.0721(18) 0.0851(19) 0.0334(12) 0.0052(13) 0.0036(12) 0.0350(16)

loop_
_atom_type_symbol
_atom_type_description
_atom_type_scat_dispersion_real
_atom_type_scat_dispersion_imag
_atom_type_scat_source
C C 0.0033 0.0016 'International Tables Vol C Tables 4.2.6.8 and 6.1.1.4'
H H 0.0000 0.0000 'International Tables Vol C Tables 4.2.6.8 and 6.1.1.4'
N N 0.0061 0.0033 'International Tables Vol C Tables 4.2.6.8 and 6.1.1.4'
O O 0.0106 0.0060 'International Tables Vol C Tables 4.2.6.8 and 6.1.1.4'
V V 0.3005 0.5294 'International Tables Vol C Tables 4.2.6.8 and 6.1.1.4'

loop_
_geom_angle_atom_site_label_1
_geom_angle_atom_site_label_2
_geom_angle_atom_site_label_3
_geom_angle
_geom_angle_site_symmetry_1
_geom_angle_site_symmetry_3
O6 V1 O2 103.35(9) . 5_556
O6 V1 O2 103.35(9) . 2_556
O2 V1 O2 93.37(13) 5_556 2_556
O6 V1 O3 97.08(9) . 6
O2 V1 O3 88.22(8) 5_556 6
O2 V1 O3 158.53(8) 2_556 6
O6 V1 O3 97.08(9) . .
O2 V1 O3 158.53(8) 5_556 .
O2 V1 O3 88.22(8) 2_556 .
O3 V1 O3 82.73(10) 6 .
O6 V1 O1 172.95(10) . .
O2 V1 O1 81.39(6) 5_556 .
O2 V1 O1 81.39(6) 2_556 .
O3 V1 O1 77.69(5) 6 .
O3 V1 O1 77.69(5) . .
O6 V1 V2 137.16(6) . 2_556
O2 V1 V2 87.96(6) 5_556 2_556
O2 V1 V2 34.06(5) 2_556 2_556
O3 V1 V2 124.81(6) 6 2_556
O3 V1 V2 81.41(5) . 2_556
O1 V1 V2 47.333(16) . 2_556
O6 V1 V2 137.16(6) . 5_556
O2 V1 V2 34.06(5) 5_556 5_556
O2 V1 V2 87.96(6) 2_556 5_556
O3 V1 V2 81.41(5) 6 5_556
O3 V1 V2 124.81(6) . 5_556
O1 V1 V2 47.333(16) . 5_556
V2 V1 V2 66.03(3) 2_556 5_556
O7 V2 O5 104.17(12) . .
O7 V2 O2 102.67(10) . .
O5 V2 O2 93.74(7) . .
O7 V2 O3 98.43(10) . .
O5 V2 O3 88.48(6) . .
O2 V2 O3 157.52(8) . .
O7 V2 O4 96.78(12) . .
O5 V2 O4 158.18(9) . .
O2 V2 O4 87.47(9) . .
O3 V2 O4 82.41(9) . .
O7 V2 O1 173.36(9) . .
O5 V2 O1 81.15(7) . .
O2 V2 O1 80.71(6) . .
O3 V2 O1 77.54(5) . .
O4 V2 O1 77.55(6) . .
O7 V2 V2 137.57(10) . 2_556
O5 V2 V2 33.51(7) . 2_556
O2 V2 V2 87.62(7) . 2_556
O3 V2 V2 81.93(6) . 2_556
O4 V2 V2 125.00(6) . 2_556
O1 V2 V2 47.632(15) . 2_556
O7 V2 V1 136.11(9) . 5_556
O5 V2 V1 87.51(5) . 5_556
O2 V2 V1 33.62(6) . 5_556
O3 V2 V1 124.42(5) . 5_556
O4 V2 V1 81.47(7) . 5_556
O1 V2 V1 47.09(2) . 5_556
V2 V2 V1 65.61(3) 2_556 5_556
V1 O1 V1 180.0 . 5_556
V1 O1 V2 94.42(2) . .
V1 O1 V2 85.58(2) 5_556 .
V1 O1 V2 85.58(2) . 5_556
V1 O1 V2 94.42(2) 5_556 5_556
V2 O1 V2 180.0 . 5_556
V1 O1 V2 85.58(2) . 2_556
V1 O1 V2 94.42(2) 5_556 2_556
V2 O1 V2 84.74(3) . 2_556
V2 O1 V2 95.26(3) 5_556 2_556
V1 O1 V2 94.42(2) . 6
V1 O1 V2 85.58(2) 5_556 6
V2 O1 V2 95.26(3) . 6
V2 O1 V2 84.74(3) 5_556 6
V2 O1 V2 180.0 2_556 6
V1 O2 V2 112.32(9) 5_556 .
C6 O4 V2 118.72(9) . 6
C6 O4 V2 118.72(9) . .
V2 O4 V2 109.20(11) 6 .
V2 O5 V2 112.97(13) . 2_556
N1 C2 C1 107.43(19) . .
N1 C2 C1 107.43(19) . 6
C1 C2 C1 111.9(3) . 6
N1 C2 C6 107.6(3) . .
C1 C2 C6 111.09(19) . .
C1 C2 C6 111.09(19) 6 .
O4 C6 C2 110.4(3) . .
O4 C6 H6 111.8(19) . .
C2 C6 H6 107.7(19) . .
O3 C1 C2 110.7(2) . .
O3 C1 H1A 109.6(17) . .
C2 C1 H1A 110.0(18) . .
O3 C1 H1B 110.5(18) . .
C2 C1 H1B 109.7(18) . .
H1A C1 H1B 106(2) . .
C2 N1 H2A 114(2) . .
C2 N1 H2B 110(4) . .
H2A N1 H2B 104(3) . .
C1 O3 V2 119.03(14) . .
C1 O3 V1 118.66(15) . .
V2 O3 V1 109.80(8) . .
H8B O8 H8A 107.0 . .

loop_
_geom_bond_atom_site_label_1
_geom_bond_atom_site_label_2
_geom_bond_distance
_geom_bond_site_symmetry_2
V1 O6 1.610(2) .
V1 O2 1.8222(18) 5_556
V1 O2 1.8222(18) 2_556
V1 O3 2.0113(17) 6
V1 O3 2.0114(17) .
V1 O1 2.2362(8) .
V1 V2 3.0442(8) 2_556
V1 V2 3.0442(8) 5_556
V2 O7 1.600(2) .
V2 O5 1.8146(14) .
V2 O2 1.8429(18) .
V2 O3 2.0083(18) .
V2 O4 2.0350(15) .
V2 O1 2.2451(5) .
V2 V2 3.0259(11) 2_556
V2 V1 3.0442(8) 5_556
O1 V1 2.2363(8) 5_556
O1 V2 2.2451(5) 5_556
O1 V2 2.2451(5) 2_556
O1 V2 2.2451(5) 6
O2 V1 1.8222(18) 5_556
O4 C6 1.429(4) .
O4 V2 2.0350(15) 6
O5 V2 1.8146(14) 2_556
C2 N1 1.493(5) .
C2 C1 1.524(3) .
C2 C1 1.524(3) 6
C2 C6 1.541(5) .
C6 H6 0.96(3) .
C1 O3 1.429(3) .
C1 H1A 0.95(3) .
C1 H1B 0.93(3) .
N1 H2A 0.89(4) .
N1 H2B 0.89(2) .
O8 H8B 0.8691 .
O8 H8A 0.857(19) .

loop_
_geom_torsion_atom_site_label_1
_geom_torsion_atom_site_label_2
_geom_torsion_atom_site_label_3
_geom_torsion_atom_site_label_4
_geom_torsion
_geom_torsion_site_symmetry_1
_geom_torsion_site_symmetry_4
O6 V1 O1 V1 180.00(8) . 5_556
O2 V1 O1 V1 47.38(10) 5_556 5_556
O2 V1 O1 V1 -47.38(11) 2_556 5_556
O3 V1 O1 V1 137.43(9) 6 5_556
O3 V1 O1 V1 -137.43(10) . 5_556
V2 V1 O1 V1 -47.82(8) 2_556 5_556
V2 V1 O1 V1 47.82(8) 5_556 5_556
O6 V1 O1 V2 -47.820(15) . .
O2 V1 O1 V2 179.56(6) 5_556 .
O2 V1 O1 V2 84.80(7) 2_556 .
O3 V1 O1 V2 -90.39(5) 6 .
O3 V1 O1 V2 -5.25(5) . .
V2 V1 O1 V2 84.36(3) 2_556 .
V2 V1 O1 V2 180.0 5_556 .
O6 V1 O1 V2 132.180(15) . 5_556
O2 V1 O1 V2 -0.43(6) 5_556 5_556
O2 V1 O1 V2 -95.20(7) 2_556 5_556
O3 V1 O1 V2 89.61(5) 6 5_556
O3 V1 O1 V2 174.75(5) . 5_556
V2 V1 O1 V2 -95.64(3) 2_556 5_556
O6 V1 O1 V2 -132.180(15) . 2_556
O2 V1 O1 V2 95.20(7) 5_556 2_556
O2 V1 O1 V2 0.43(6) 2_556 2_556
O3 V1 O1 V2 -174.75(5) 6 2_556
O3 V1 O1 V2 -89.61(5) . 2_556
V2 V1 O1 V2 95.64(3) 5_556 2_556
O6 V1 O1 V2 47.820(15) . 6
O2 V1 O1 V2 -84.80(7) 5_556 6
O2 V1 O1 V2 -179.57(6) 2_556 6
O3 V1 O1 V2 5.25(5) 6 6
O3 V1 O1 V2 90.39(5) . 6
V2 V1 O1 V2 180.0 2_556 6
V2 V1 O1 V2 -84.36(3) 5_556 6
O7 V2 O1 V1 58.4(8) . .
O5 V2 O1 V1 -85.14(3) . .
O2 V2 O1 V1 179.57(6) . .
O3 V2 O1 V1 5.26(5) . .
O4 V2 O1 V1 90.12(7) . .
V2 V2 O1 V1 -85.14(3) 2_556 .
V1 V2 O1 V1 180.0 5_556 .
O7 V2 O1 V1 -121.6(8) . 5_556
O5 V2 O1 V1 94.86(3) . 5_556
O2 V2 O1 V1 -0.43(6) . 5_556
O3 V2 O1 V1 -174.74(5) . 5_556
O4 V2 O1 V1 -89.88(7) . 5_556
V2 V2 O1 V1 94.86(3) 2_556 5_556
O7 V2 O1 V2 -157(11) . 5_556
O5 V2 O1 V2 59(11) . 5_556
O2 V2 O1 V2 -36(11) . 5_556
O3 V2 O1 V2 150(11) . 5_556
O4 V2 O1 V2 -125(11) . 5_556
V2 V2 O1 V2 59(11) 2_556 5_556
V1 V2 O1 V2 -35(11) 5_556 5_556
O7 V2 O1 V2 143.6(8) . 2_556
O5 V2 O1 V2 0.0 . 2_556
O2 V2 O1 V2 -95.29(7) . 2_556
O3 V2 O1 V2 90.40(6) . 2_556
O4 V2 O1 V2 175.26(7) . 2_556
V1 V2 O1 V2 -94.86(3) 5_556 2_556
O7 V2 O1 V2 -36.4(8) . 6
O5 V2 O1 V2 180.0 . 6
O2 V2 O1 V2 84.70(7) . 6
O3 V2 O1 V2 -89.60(6) . 6
O4 V2 O1 V2 -4.74(7) . 6
V2 V2 O1 V2 180.0 2_556 6
V1 V2 O1 V2 85.14(3) 5_556 6
O7 V2 O2 V1 174.75(13) . 5_556
O5 V2 O2 V1 -79.82(11) . 5_556
O3 V2 O2 V1 15.3(3) . 5_556
O4 V2 O2 V1 78.36(11) . 5_556
O1 V2 O2 V1 0.57(8) . 5_556
V2 V2 O2 V1 -46.85(9) 2_556 5_556
O7 V2 O4 C6 41.6(2) . .
O5 V2 O4 C6 -122.2(2) . .
O2 V2 O4 C6 144.0(2) . .
O3 V2 O4 C6 -56.1(2) . .
O1 V2 O4 C6 -134.9(2) . .
V2 V2 O4 C6 -130.66(19) 2_556 .
V1 V2 O4 C6 177.3(2) 5_556 .
O7 V2 O4 V2 -177.99(12) . 6
O5 V2 O4 V2 18.2(3) . 6
O2 V2 O4 V2 -75.52(11) . 6
O3 V2 O4 V2 84.36(11) . 6
O1 V2 O4 V2 5.52(8) . 6
V2 V2 O4 V2 9.79(14) 2_556 6
V1 V2 O4 V2 -42.26(9) 5_556 6
O7 V2 O5 V2 -175.94(8) . 2_556
O2 V2 O5 V2 79.98(6) . 2_556
O3 V2 O5 V2 -77.62(5) . 2_556
O4 V2 O5 V2 -12.54(19) . 2_556
O1 V2 O5 V2 0.0 . 2_556
V1 V2 O5 V2 46.924(18) 5_556 2_556
V2 O4 C6 C2 -68.35(14) 6 .
V2 O4 C6 C2 68.35(14) . .
N1 C2 C6 O4 180.000(1) . .
C1 C2 C6 O4 -62.6(2) . .
C1 C2 C6 O4 62.6(2) 6 .
N1 C2 C1 O3 -179.5(2) . .
C1 C2 C1 O3 -61.9(3) 6 .
C6 C2 C1 O3 63.0(3) . .
C2 C1 O3 V2 -69.7(2) . .
C2 C1 O3 V1 68.4(2) . .
O7 V2 O3 C1 -39.3(2) . .
O5 V2 O3 C1 -143.42(17) . .
O2 V2 O3 C1 120.5(2) . .
O4 V2 O3 C1 56.46(17) . .
O1 V2 O3 C1 135.31(17) . .
V2 V2 O3 C1 -176.43(17) 2_556 .
V1 V2 O3 C1 130.64(15) 5_556 .
O7 V2 O3 V1 179.16(12) . .
O5 V2 O3 V1 75.06(10) . .
O2 V2 O3 V1 -21.1(3) . .
O4 V2 O3 V1 -85.05(9) . .
O1 V2 O3 V1 -6.21(6) . .
V2 V2 O3 V1 42.06(7) 2_556 .
V1 V2 O3 V1 -10.88(11) 5_556 .
O6 V1 O3 C1 39.75(17) . .
O2 V1 O3 C1 -122.3(2) 5_556 .
O2 V1 O3 C1 142.98(17) 2_556 .
O3 V1 O3 C1 -56.53(18) 6 .
O1 V1 O3 C1 -135.45(16) . .
V2 V1 O3 C1 176.51(16) 2_556 .
V2 V1 O3 C1 -130.75(15) 5_556 .
O6 V1 O3 V2 -178.58(9) . .
O2 V1 O3 V2 19.3(3) 5_556 .
O2 V1 O3 V2 -75.35(9) 2_556 .
O3 V1 O3 V2 85.14(9) 6 .
O1 V1 O3 V2 6.23(6) . .
V2 V1 O3 V2 -41.81(7) 2_556 .
V2 V1 O3 V2 10.93(11) 5_556 .
